data_7238859
loop_
_publ_author_name
'Crane, Angela K.'
'Wong, Elaine Y. L.'
'MacLachlan, Mark J.'

_publ_section_title
;
 Metal--organic frameworks from novel flexible triptycene- and
 pentiptycene-based ligands
;
_journal_issue 45
_journal_name_full CrystEngComm
_journal_page_first 9811
_journal_paper_doi 10.1039/c3ce41459k
_journal_volume 15
_journal_year 2013
_chemical_formula_moiety 'C38 H30 O6'
_chemical_formula_sum 'C38 H30 O6'
_chemical_formula_weight 582.65
_chemical_melting_point 503.1(10)
_chemical_name_common 3Me2
_space_group_IT_number 15
_space_group_name_Hall '-C 2yc'
_space_group_name_H-M_alt 'C 1 2/c 1'
_symmetry_cell_setting monoclinic
_symmetry_space_group_name_Hall '-C 2yc'
_symmetry_space_group_name_H-M 'C 1 2/c 1'
_atom_sites_solution_hydrogens geom
_atom_sites_solution_primary direct
_atom_sites_solution_secondary difmap
_audit_creation_method SHELXL-97
_cell_angle_alpha 90.0000
_cell_angle_beta 114.3400(10)
_cell_angle_gamma 90.0000
_cell_formula_units_Z 4
_cell_length_a 20.9859(10)
_cell_length_b 16.4295(8)
_cell_length_c 9.2328(4)
_cell_measurement_reflns_used 4253
_cell_measurement_temperature 90(2)
_cell_measurement_theta_max 30.039
_cell_measurement_theta_min 2.480
_cell_volume 2900.4(2)
_computing_cell_refinement 'Bruker SAINT'
_computing_data_collection 'Bruker APEX2'
_computing_data_reduction 'Bruker SAINT'
_computing_molecular_graphics 'Bruker SHELXTL'
_computing_publication_material 'Bruker SHELXTL'
_computing_structure_refinement 'SHELXL-2012 (Sheldrick, 2012)'
_computing_structure_solution 'SIR-97 (Giacovazzo, 1998)'
_diffrn_ambient_temperature 90(2)
_diffrn_measured_fraction_theta_full 1.000
_diffrn_measured_fraction_theta_max 1.000
_diffrn_measurement_device_type 'Bruker APEX DUO'
_diffrn_measurement_method 'area detector'
_diffrn_radiation_monochromator graphite
_diffrn_radiation_source 'fine-focus sealed tube'
_diffrn_radiation_type MoK\a
_diffrn_radiation_wavelength 0.71073
_diffrn_reflns_av_R_equivalents 0.0328
_diffrn_reflns_av_sigmaI/netI 0.0179
_diffrn_reflns_limit_h_max 29
_diffrn_reflns_limit_h_min -29
_diffrn_reflns_limit_k_max 23
_diffrn_reflns_limit_k_min -23
_diffrn_reflns_limit_l_max 12
_diffrn_reflns_limit_l_min -13
_diffrn_reflns_number 33845
_diffrn_reflns_theta_full 30.06
_diffrn_reflns_theta_max 30.06
_diffrn_reflns_theta_min 1.63
_exptl_absorpt_coefficient_mu 0.090
_exptl_absorpt_correction_T_max 1.0090
_exptl_absorpt_correction_T_min 0.9674
_exptl_absorpt_correction_type multi-scan
_exptl_absorpt_process_details 'SADABS (Sheldrick, 2008)'
_exptl_crystal_colour colourless
_exptl_crystal_density_diffrn 1.334
_exptl_crystal_density_method 'not measured'
_exptl_crystal_description plate
_exptl_crystal_F_000 1224
_exptl_crystal_size_max 0.47
_exptl_crystal_size_mid 0.10
_exptl_crystal_size_min 0.10
_refine_diff_density_max 0.442
_refine_diff_density_min -0.219
_refine_diff_density_rms 0.048
_refine_ls_extinction_method none
_refine_ls_goodness_of_fit_ref 1.013
_refine_ls_hydrogen_treatment constr
_refine_ls_matrix_type full
_refine_ls_number_parameters 200
_refine_ls_number_reflns 4253
_refine_ls_number_restraints 0
_refine_ls_restrained_S_all 1.013
_refine_ls_R_factor_all 0.0481
_refine_ls_R_factor_gt 0.0380
_refine_ls_shift/su_max 0.001
_refine_ls_shift/su_mean 0.000
_refine_ls_structure_factor_coef Fsqd
_refine_ls_weighting_details 'calc w=1/[\s^2^(Fo^2^)+(0.0524P)^2^+2.4172P] where P=(Fo^2^+2Fc^2^)/3'
_refine_ls_weighting_scheme calc
_refine_ls_wR_factor_gt 0.0975
_refine_ls_wR_factor_ref 0.1055
_reflns_number_gt 3526
_reflns_number_total 4253
_reflns_threshold_expression >2\s(I)
_cod_data_source_file c3ce41459k.txt
_cod_data_source_block mo_mm150_0m
_cod_depositor_comments
;
The following automatic conversions were performed:

data item '_chemical_melting_point' value '229-231 degC' was changed
to '503.1(10)' -- it was converted from degrees Celsius(C) to
Kelvins(K), the average value was taken and precision was estimated.

Automatic conversion script
Id: cif_fix_values 6909 2019-04-08 15:41:33Z antanas 
;
_cod_original_sg_symbol_H-M 'C 2/c'
_cod_database_code 7238859

loop_
_symmetry_equiv_pos_as_xyz
'x, y, z'
'-x, y, -z+1/2'
'x+1/2, y+1/2, z'
'-x+1/2, y+1/2, -z+1/2'
'-x, -y, -z'
'x, -y, z-1/2'
'-x+1/2, -y+1/2, -z'
'x+1/2, -y+1/2, z-1/2'

loop_
_atom_site_label
_atom_site_type_symbol
_atom_site_fract_x
_atom_site_fract_y
_atom_site_fract_z
_atom_site_U_iso_or_equiv
_atom_site_adp_type
_atom_site_occupancy
_atom_site_symmetry_multiplicity
_atom_site_calc_flag
_atom_site_refinement_flags
O1 O 0.61213(4) 0.02752(5) 1.11096(10) 0.01986(17) Uani 1 1 d .
O2 O 0.89421(4) 0.04793(4) 0.85478(9) 0.01532(15) Uani 1 1 d .
O3 O 0.63940(4) 0.15979(5) 1.10791(11) 0.02485(18) Uani 1 1 d .
C1 C 0.56096(6) 0.05069(8) 1.17036(14) 0.0233(2) Uani 1 1 d .
H1A H 0.5836 0.0831 1.2673 0.035 Uiso 1 1 calc R
H1B H 0.5405 0.0017 1.1943 0.035 Uiso 1 1 calc R
H1C H 0.5240 0.0830 1.0898 0.035 Uiso 1 1 calc R
C2 C 0.64928(5) 0.08889(6) 1.08817(12) 0.01584(19) Uani 1 1 d .
C3 C 0.70345(5) 0.05899(6) 1.03577(11) 0.01376(18) Uani 1 1 d .
C4 C 0.71450(5) -0.02382(6) 1.02194(12) 0.01567(19) Uani 1 1 d .
H4 H 0.6867 -0.0630 1.0451 0.019 Uiso 1 1 calc R
C5 C 0.76616(5) -0.04899(6) 0.97425(12) 0.01548(19) Uani 1 1 d .
H5 H 0.7734 -0.1055 0.9649 0.019 Uiso 1 1 calc R
C6 C 0.80747(5) 0.00779(6) 0.93994(11) 0.01253(18) Uani 1 1 d .
C7 C 0.86274(5) -0.02189(6) 0.88784(11) 0.01263(17) Uani 1 1 d .
H7A H 0.8982 -0.0546 0.9731 0.015 Uiso 1 1 calc R
H7B H 0.8414 -0.0562 0.7916 0.015 Uiso 1 1 calc R
C8 C 0.94657(5) 0.03829(6) 0.80431(11) 0.01181(18) Uani 1 1 d .
C9 C 0.97330(5) -0.03509(6) 0.77726(11) 0.01290(18) Uani 1 1 d .
H9 H 0.9553 -0.0852 0.7958 0.015 Uiso 1 1 calc R
C10 C 0.74475(5) 0.11600(6) 1.00287(12) 0.01517(19) Uani 1 1 d .
H10 H 0.7376 0.1724 1.0130 0.018 Uiso 1 1 calc R
C11 C 0.79653(5) 0.09064(6) 0.95521(11) 0.01458(18) Uani 1 1 d .
H11 H 0.8245 0.1299 0.9330 0.017 Uiso 1 1 calc R
C12 C 0.97350(5) 0.11120(6) 0.77675(10) 0.01146(17) Uani 1 1 d .
C13 C 0.95013(5) 0.19658(6) 0.79932(11) 0.01285(17) Uani 1 1 d .
H13 H 0.9118 0.1965 0.8372 0.015 Uiso 1 1 calc R
C14 C 1.01727(5) 0.23638(6) 0.91585(11) 0.01412(18) Uani 1 1 d .
C15 C 1.02968(6) 0.26356(6) 1.06765(12) 0.0183(2) Uani 1 1 d .
H15 H 0.9931 0.2643 1.1029 0.022 Uiso 1 1 calc R
C16 C 1.09693(6) 0.28981(7) 1.16774(12) 0.0221(2) Uani 1 1 d .
H16 H 1.1062 0.3081 1.2721 0.027 Uiso 1 1 calc R
C17 C 0.84968(6) 0.28935(7) 0.38449(12) 0.0220(2) Uani 1 1 d .
H17 H 0.8041 0.3068 0.3152 0.026 Uiso 1 1 calc R
C18 C 0.86258(5) 0.26335(6) 0.53840(12) 0.0175(2) Uani 1 1 d .
H18 H 0.8263 0.2641 0.5748 0.021 Uiso 1 1 calc R
C19 C 0.92919(5) 0.23638(6) 0.63717(11) 0.01404(18) Uani 1 1 d .

loop_
_atom_site_aniso_label
_atom_site_aniso_U_11
_atom_site_aniso_U_22
_atom_site_aniso_U_33
_atom_site_aniso_U_23
_atom_site_aniso_U_13
_atom_site_aniso_U_12
O1 0.0181(4) 0.0218(4) 0.0265(4) -0.0017(3) 0.0161(3) -0.0015(3)
O2 0.0159(3) 0.0144(3) 0.0212(4) 0.0014(3) 0.0132(3) 0.0001(3)
O3 0.0263(4) 0.0197(4) 0.0367(5) 0.0013(3) 0.0212(4) 0.0038(3)
C1 0.0194(5) 0.0293(6) 0.0289(6) -0.0006(4) 0.0178(4) 0.0002(4)
C2 0.0137(4) 0.0197(5) 0.0153(4) 0.0014(3) 0.0072(3) 0.0012(3)
C3 0.0123(4) 0.0172(4) 0.0125(4) 0.0012(3) 0.0058(3) 0.0012(3)
C4 0.0157(4) 0.0163(5) 0.0175(4) 0.0003(3) 0.0094(4) -0.0019(3)
C5 0.0163(4) 0.0145(4) 0.0181(4) -0.0008(3) 0.0095(4) -0.0008(3)
C6 0.0115(4) 0.0161(4) 0.0097(4) 0.0007(3) 0.0041(3) 0.0001(3)
C7 0.0127(4) 0.0139(4) 0.0126(4) 0.0007(3) 0.0065(3) -0.0011(3)
C8 0.0101(4) 0.0155(4) 0.0105(4) 0.0007(3) 0.0048(3) 0.0000(3)
C9 0.0133(4) 0.0133(4) 0.0122(4) 0.0008(3) 0.0054(3) -0.0004(3)
C10 0.0161(4) 0.0139(4) 0.0170(4) 0.0021(3) 0.0082(4) 0.0015(3)
C11 0.0142(4) 0.0152(4) 0.0161(4) 0.0024(3) 0.0080(3) -0.0003(3)
C12 0.0116(4) 0.0127(4) 0.0099(4) -0.0007(3) 0.0043(3) 0.0004(3)
C13 0.0141(4) 0.0129(4) 0.0125(4) -0.0001(3) 0.0065(3) 0.0013(3)
C14 0.0169(4) 0.0118(4) 0.0127(4) 0.0001(3) 0.0051(3) 0.0004(3)
C15 0.0241(5) 0.0164(4) 0.0149(4) -0.0015(3) 0.0087(4) 0.0004(4)
C16 0.0300(6) 0.0198(5) 0.0135(4) -0.0035(4) 0.0059(4) -0.0040(4)
C17 0.0240(5) 0.0194(5) 0.0164(5) 0.0011(4) 0.0022(4) 0.0068(4)
C18 0.0179(5) 0.0151(4) 0.0175(4) -0.0010(3) 0.0054(4) 0.0033(4)
C19 0.0172(4) 0.0114(4) 0.0128(4) -0.0006(3) 0.0054(3) 0.0010(3)

loop_
_atom_type_symbol
_atom_type_description
_atom_type_scat_dispersion_real
_atom_type_scat_dispersion_imag
_atom_type_scat_source
C C 0.0033 0.0016 'International Tables Vol C Tables 4.2.6.8 and 6.1.1.4'
H H 0.0000 0.0000 'International Tables Vol C Tables 4.2.6.8 and 6.1.1.4'
O O 0.0106 0.0060 'International Tables Vol C Tables 4.2.6.8 and 6.1.1.4'

loop_
_geom_angle_atom_site_label_1
_geom_angle_atom_site_label_2
_geom_angle_atom_site_label_3
_geom_angle
_geom_angle_site_symmetry_1
_geom_angle_site_symmetry_3
C2 O1 C1 115.61(9) . .
C8 O2 C7 119.36(8) . .
O1 C1 H1A 109.5 . .
O1 C1 H1B 109.5 . .
H1A C1 H1B 109.5 . .
O1 C1 H1C 109.5 . .
H1A C1 H1C 109.5 . .
H1B C1 H1C 109.5 . .
O3 C2 O1 123.53(9) . .
O3 C2 C3 124.56(9) . .
O1 C2 C3 111.91(9) . .
C10 C3 C4 119.63(9) . .
C10 C3 C2 118.42(9) . .
C4 C3 C2 121.94(9) . .
C5 C4 C3 119.98(9) . .
C5 C4 H4 120.0 . .
C3 C4 H4 120.0 . .
C4 C5 C6 120.76(9) . .
C4 C5 H5 119.6 . .
C6 C5 H5 119.6 . .
C5 C6 C11 119.00(9) . .
C5 C6 C7 119.18(9) . .
C11 C6 C7 121.82(8) . .
O2 C7 C6 107.14(8) . .
O2 C7 H7A 110.3 . .
C6 C7 H7A 110.3 . .
O2 C7 H7B 110.3 . .
C6 C7 H7B 110.3 . .
H7A C7 H7B 108.5 . .
O2 C8 C12 113.97(8) . .
O2 C8 C9 126.84(8) . .
C12 C8 C9 119.19(8) . .
C8 C9 C9 120.20(5) . 2_756
C8 C9 H9 119.9 . .
C9 C9 H9 119.9 2_756 .
C3 C10 C11 120.29(9) . .
C3 C10 H10 119.9 . .
C11 C10 H10 119.9 . .
C10 C11 C6 120.34(9) . .
C10 C11 H11 119.8 . .
C6 C11 H11 119.8 . .
C12 C12 C8 120.62(5) 2_756 .
C12 C12 C13 113.39(5) 2_756 .
C8 C12 C13 125.99(8) . .
C19 C13 C14 108.54(8) . .
C19 C13 C12 103.82(7) . .
C14 C13 C12 103.59(7) . .
C19 C13 H13 113.3 . .
C14 C13 H13 113.3 . .
C12 C13 H13 113.3 . .
C15 C14 C19 120.63(9) . 2_756
C15 C14 C13 125.78(9) . .
C19 C14 C13 113.30(8) 2_756 .
C14 C15 C16 118.95(10) . .
C14 C15 H15 120.5 . .
C16 C15 H15 120.5 . .
C17 C16 C15 120.47(10) 2_756 .
C17 C16 H16 119.8 2_756 .
C15 C16 H16 119.8 . .
C16 C17 C18 120.50(10) 2_756 .
C16 C17 H17 119.8 2_756 .
C18 C17 H17 119.8 . .
C19 C18 C17 119.02(10) . .
C19 C18 H18 120.5 . .
C17 C18 H18 120.5 . .
C18 C19 C14 120.42(9) . 2_756
C18 C19 C13 125.92(9) . .
C14 C19 C13 113.34(8) 2_756 .

loop_
_geom_bond_atom_site_label_1
_geom_bond_atom_site_label_2
_geom_bond_distance
_geom_bond_site_symmetry_2
O1 C2 1.3432(12) .
O1 C1 1.4435(12) .
O2 C8 1.3682(11) .
O2 C7 1.4182(11) .
O3 C2 1.2101(13) .
C1 H1A 0.9800 .
C1 H1B 0.9800 .
C1 H1C 0.9800 .
C2 C3 1.4904(13) .
C3 C10 1.3919(13) .
C3 C4 1.3949(14) .
C4 C5 1.3905(13) .
C4 H4 0.9500 .
C5 C6 1.3959(13) .
C5 H5 0.9500 .
C6 C11 1.3972(14) .
C6 C7 1.5081(13) .
C7 H7A 0.9900 .
C7 H7B 0.9900 .
C8 C12 1.3920(13) .
C8 C9 1.3949(13) .
C9 C9 1.4052(18) 2_756
C9 H9 0.9500 .
C10 C11 1.3935(13) .
C10 H10 0.9500 .
C11 H11 0.9500 .
C12 C12 1.3906(17) 2_756
C12 C13 1.5283(13) .
C13 C19 1.5231(13) .
C13 C14 1.5234(13) .
C13 H13 1.0000 .
C14 C15 1.3895(13) .
C14 C19 1.3984(14) 2_756
C15 C16 1.3988(15) .
C15 H15 0.9500 .
C16 C17 1.3905(17) 2_756
C16 H16 0.9500 .
C17 C16 1.3905(17) 2_756
C17 C18 1.3992(15) .
C17 H17 0.9500 .
C18 C19 1.3897(14) .
C18 H18 0.9500 .
C19 C14 1.3984(14) 2_756

loop_
_geom_torsion_atom_site_label_1
_geom_torsion_atom_site_label_2
_geom_torsion_atom_site_label_3
_geom_torsion_atom_site_label_4
_geom_torsion
_geom_torsion_site_symmetry_1
_geom_torsion_site_symmetry_4
C1 O1 C2 O3 -3.40(15) . .
C1 O1 C2 C3 176.73(8) . .
O3 C2 C3 C10 -1.74(15) . .
O1 C2 C3 C10 178.13(9) . .
O3 C2 C3 C4 177.05(10) . .
O1 C2 C3 C4 -3.08(13) . .
C10 C3 C4 C5 -0.52(15) . .
C2 C3 C4 C5 -179.30(9) . .
C3 C4 C5 C6 0.07(15) . .
C4 C5 C6 C11 0.43(14) . .
C4 C5 C6 C7 -179.72(9) . .
C8 O2 C7 C6 -179.88(8) . .
C5 C6 C7 O2 177.53(8) . .
C11 C6 C7 O2 -2.62(12) . .
C7 O2 C8 C12 -179.63(8) . .
C7 O2 C8 C9 1.32(14) . .
O2 C8 C9 C9 178.96(10) . 2_756
C12 C8 C9 C9 -0.05(16) . 2_756
C4 C3 C10 C11 0.48(15) . .
C2 C3 C10 C11 179.30(9) . .
C3 C10 C11 C6 0.02(15) . .
C5 C6 C11 C10 -0.47(14) . .
C7 C6 C11 C10 179.67(9) . .
O2 C8 C12 C12 -179.27(10) . 2_756
C9 C8 C12 C12 -0.14(16) . 2_756
O2 C8 C12 C13 0.54(13) . .
C9 C8 C12 C13 179.68(9) . .
C12 C12 C13 C19 56.26(12) 2_756 .
C8 C12 C13 C19 -123.57(10) . .
C12 C12 C13 C14 -57.09(12) 2_756 .
C8 C12 C13 C14 123.08(10) . .
C19 C13 C14 C15 133.12(10) . .
C12 C13 C14 C15 -116.99(10) . .
C19 C13 C14 C19 -53.18(10) . 2_756
C12 C13 C14 C19 56.71(10) . 2_756
C19 C14 C15 C16 -0.97(15) 2_756 .
C13 C14 C15 C16 172.31(9) . .
C14 C15 C16 C17 0.56(16) . 2_756
C16 C17 C18 C19 -1.34(16) 2_756 .
C17 C18 C19 C14 0.93(15) . 2_756
C17 C18 C19 C13 -172.07(9) . .
C14 C13 C19 C18 -133.38(10) . .
C12 C13 C19 C18 116.89(10) . .
C14 C13 C19 C14 53.20(9) . 2_756
C12 C13 C19 C14 -56.53(10) . 2_756
